data_7231204
loop_
_publ_author_name
'Emami, Marzieh'
'\'Slepokura, Katarzyna Anna'
'Trzebiatowska, Monika'
'Noshiranzadeh, Nader'
'Kinzhybalo, Vasyl'

_publ_section_title
;
 Oxyanion clusters with antielectrostatic hydrogen bonding (AEHB) in
 tetraalkylammonium hypodiphosphates
;
_journal_issue 35
_journal_name_full CrystEngComm
_journal_page_first 5209
_journal_paper_doi 10.1039/C8CE00880A
_journal_volume 20
_journal_year 2018
_chemical_formula_moiety '[(C16 H36 N), (H3 O6 P2)], 0.75(H4 O6 P2)'
_chemical_formula_sum 'C16 H42 N O10.5 P3.5'
_chemical_formula_weight 524.90
_space_group_crystal_system monoclinic
_space_group_IT_number 14
_space_group_name_Hall '-P 2yn'
_space_group_name_H-M_alt 'P 1 21/n 1'
_symmetry_space_group_name_Hall '-P 2yn'
_symmetry_space_group_name_H-M 'P 1 21/n 1'
_atom_sites_solution_hydrogens mixed
_atom_sites_solution_primary direct
_atom_sites_solution_secondary difmap
_audit_creation_method SHELXL-2014/7
_audit_update_record
;
2018-05-04 deposited with the CCDC.
2018-07-19 downloaded from the CCDC.
;
_cell_angle_alpha 90
_cell_angle_beta 99.60(2)
_cell_angle_gamma 90
_cell_formula_units_Z 8
_cell_length_a 10.781(2)
_cell_length_b 15.964(3)
_cell_length_c 31.201(6)
_cell_measurement_reflns_used 8353
_cell_measurement_temperature 100(2)
_cell_measurement_theta_max 28.76
_cell_measurement_theta_min 2.82
_cell_volume 5294.7(18)
_computing_cell_refinement
;
CrysAlisPro, Agilent Technologies,
Version 1.171.36.20 (release 27-06-2012 CrysAlis171 .NET)
(compiled Jul 11 2012,15:38:31)
;
_computing_data_collection
;
CrysAlisPro, Agilent Technologies,
Version 1.171.36.20 (release 27-06-2012 CrysAlis171 .NET)
(compiled Jul 11 2012,15:38:31)
;
_computing_data_reduction
;
CrysAlisPro, Agilent Technologies,
Version 1.171.36.20 (release 27-06-2012 CrysAlis171 .NET)
(compiled Jul 11 2012,15:38:31)
;
_computing_structure_refinement 'SHELXL-2014/7 (Sheldrick, 2015)'
_computing_structure_solution 'SHELXT-2014 (Sheldrick, 2015)'
_diffrn_ambient_temperature 100(2)
_diffrn_detector_area_resol_mean 8.3359
_diffrn_measured_fraction_theta_full 0.998
_diffrn_measured_fraction_theta_max 0.998
_diffrn_measurement_device_type 'Kuma KM4-CCD, Sapphire2, large Be window'
_diffrn_measurement_method 'omega scans'
_diffrn_radiation_type MoK\a
_diffrn_radiation_wavelength 0.71073
_diffrn_reflns_av_R_equivalents 0.0835
_diffrn_reflns_av_unetI/netI 0.0891
_diffrn_reflns_Laue_measured_fraction_full 0.998
_diffrn_reflns_Laue_measured_fraction_max 0.998
_diffrn_reflns_limit_h_max 13
_diffrn_reflns_limit_h_min -13
_diffrn_reflns_limit_k_max 19
_diffrn_reflns_limit_k_min -19
_diffrn_reflns_limit_l_max 33
_diffrn_reflns_limit_l_min -38
_diffrn_reflns_number 34548
_diffrn_reflns_point_group_measured_fraction_full 0.998
_diffrn_reflns_point_group_measured_fraction_max 0.998
_diffrn_reflns_theta_full 25.242
_diffrn_reflns_theta_max 26.000
_diffrn_reflns_theta_min 2.824
_diffrn_source 'Enhance (Mo) X-ray Source'
_exptl_absorpt_coefficient_mu 0.303
_exptl_absorpt_correction_T_max 1.000
_exptl_absorpt_correction_T_min 0.908
_exptl_absorpt_correction_type multi-scan
_exptl_absorpt_process_details
;
CrysAlisPro, Agilent Technologies,
Version 1.171.36.20 (release 27-06-2012 CrysAlis171 .NET)
(compiled Jul 11 2012,15:38:31)
Empirical absorption correction using spherical harmonics,
 implemented in SCALE3 ABSPACK scaling algorithm.
;
_exptl_crystal_colour colourless
_exptl_crystal_density_diffrn 1.317
_exptl_crystal_description block
_exptl_crystal_F_000 2252
_exptl_crystal_size_max 0.27
_exptl_crystal_size_mid 0.16
_exptl_crystal_size_min 0.11
_refine_diff_density_max 0.464
_refine_diff_density_min -0.471
_refine_diff_density_rms 0.085
_refine_ls_extinction_method none
_refine_ls_goodness_of_fit_ref 1.006
_refine_ls_hydrogen_treatment constr
_refine_ls_matrix_type full
_refine_ls_number_parameters 623
_refine_ls_number_reflns 10401
_refine_ls_number_restraints 18
_refine_ls_restrained_S_all 1.005
_refine_ls_R_factor_all 0.0992
_refine_ls_R_factor_gt 0.0597
_refine_ls_shift/su_max 0.001
_refine_ls_shift/su_mean 0.000
_refine_ls_structure_factor_coef Fsqd
_refine_ls_weighting_details 'w=1/[\s^2^(Fo^2^)+(0.0641P)^2^] where P=(Fo^2^+2Fc^2^)/3'
_refine_ls_weighting_scheme calc
_refine_ls_wR_factor_gt 0.1310
_refine_ls_wR_factor_ref 0.1504
_reflns_Friedel_coverage 0.000
_reflns_number_gt 6905
_reflns_number_total 10401
_reflns_threshold_expression 'I > 2\s(I)'
_cod_data_source_file c8ce00880a2.cif
_cod_data_source_block 3_hyptbu11
_cod_depositor_comments 'Adding full bibliography for 7231199--7231204.cif.'
_cod_original_formula_sum 'C16 H42 N O10.50 P3.50'
_cod_database_code 7231204
_shelx_shelxl_version_number 2014/7
_shelx_space_group_comment
;
The symmetry employed for this shelxl refinement is uniquely defined
by the following loop, which should always be used as a source of
symmetry information in preference to the above space-group names.
They are only intended as comments.
;
_shelx_estimated_absorpt_t_min 0.923
_shelx_estimated_absorpt_t_max 0.967

loop_
_space_group_symop_operation_xyz
'x, y, z'
'-x+1/2, y+1/2, -z+1/2'
'-x, -y, -z'
'x-1/2, -y-1/2, z-1/2'

loop_
_atom_site_label
_atom_site_type_symbol
_atom_site_fract_x
_atom_site_fract_y
_atom_site_fract_z
_atom_site_U_iso_or_equiv
_atom_site_adp_type
_atom_site_occupancy
_atom_site_site_symmetry_order
_atom_site_calc_flag
_atom_site_refinement_flags_posn
_atom_site_refinement_flags_adp
_atom_site_refinement_flags_occupancy
_atom_site_disorder_assembly
_atom_site_disorder_group
P1A P 0.80026(8) -0.16835(5) 0.74796(3) 0.0190(2) Uani 1 1 d . . . . .
P2A P 0.72102(8) -0.07328(5) 0.78525(3) 0.0179(2) Uani 1 1 d . . . . .
O1A O 0.8119(2) -0.13223(14) 0.70520(7) 0.0239(5) Uani 1 1 d . . . . .
O2A O 0.7060(2) -0.24213(14) 0.74369(8) 0.0264(6) Uani 1 1 d DG . . . .
H2A H 0.7274 -0.2892 0.7544 0.040 Uiso 1 1 d DG U . . .
O3A O 0.9301(2) -0.19595(14) 0.77284(7) 0.0210(5) Uani 1 1 d DG . . . .
H3A H 0.9516 -0.1974 0.8000 0.031 Uiso 1 1 d DG U . . .
O4A O 0.59097(19) -0.05426(13) 0.76200(7) 0.0202(5) Uani 1 1 d . . . . .
O5A O 0.7194(2) -0.10611(14) 0.83133(7) 0.0220(5) Uani 1 1 d DG . . . .
H5A H 0.7854 -0.1045 0.8499 0.033 Uiso 1 1 d DG U . . .
O6A O 0.8153(2) 0.00042(14) 0.78891(7) 0.0210(5) Uani 1 1 d DG . . . .
H6A H 0.8022 0.0359 0.7688 0.032 Uiso 1 1 d DG U . . .
P1B P 0.55432(8) 0.04979(5) 0.65750(3) 0.0209(2) Uani 1 1 d . . . . .
P2B P 0.74916(8) 0.08783(5) 0.68032(3) 0.0193(2) Uani 1 1 d . . . . .
O1B O 0.5337(2) 0.03862(14) 0.60963(7) 0.0275(6) Uani 1 1 d . . . . .
O2B O 0.5259(2) -0.03149(14) 0.68075(7) 0.0236(5) Uani 1 1 d DG . . . .
H2B H 0.5498 -0.0294 0.7078 0.035 Uiso 1 1 d DG U . . .
O3B O 0.4701(2) 0.11893(14) 0.67332(8) 0.0253(6) Uani 1 1 d DG . . . .
H3B H 0.4794 0.1673 0.6638 0.038 Uiso 1 1 d DG U . . .
O4B O 0.7801(2) 0.16139(13) 0.65442(7) 0.0236(5) Uani 1 1 d . . . . .
O5B O 0.7606(2) 0.10662(13) 0.72854(7) 0.0207(5) Uani 1 1 d . . . . .
O6B O 0.8314(2) 0.01175(14) 0.67167(8) 0.0241(5) Uani 1 1 d DG . . . .
H6B H 0.8187 -0.0350 0.6825 0.036 Uiso 1 1 d DG U . . .
P1C P 0.58174(9) 0.23479(6) 0.55986(3) 0.0218(2) Uani 1 1 d . . . . .
P2C P 0.50802(8) 0.31752(5) 0.60504(3) 0.0191(2) Uani 1 1 d . . . . .
O1C O 0.5731(2) 0.27819(14) 0.51727(7) 0.0252(6) Uani 1 1 d . . . . .
O2C O 0.7173(2) 0.21198(15) 0.57952(7) 0.0257(6) Uani 1 1 d DG . . . .
H2C H 0.7318 0.1986 0.6059 0.039 Uiso 1 1 d DG U . . .
O3C O 0.4948(2) 0.15703(14) 0.55467(7) 0.0269(6) Uani 1 1 d DG . . . .
H3C H 0.5207 0.1240 0.5752 0.040 Uiso 1 1 d DG U . . .
O4C O 0.5039(2) 0.27074(13) 0.64681(7) 0.0216(5) Uani 1 1 d . . . . .
O5C O 0.5897(2) 0.39546(13) 0.61027(7) 0.0227(5) Uani 1 1 d . . . . .
O6C O 0.3706(2) 0.33788(15) 0.58343(7) 0.0246(6) Uani 1 1 d DG . . . .
H6C H 0.3647 0.3656 0.5603 0.037 Uiso 1 1 d DG U . . .
P1D P 0.60246(9) 0.50039(6) 0.50660(4) 0.0224(3) Uani 0.887(3) 1 d D . P A 4
O1D O 0.6542(4) 0.5718(2) 0.48496(18) 0.0243(11) Uani 0.887(3) 1 d D . P A 4
O2D O 0.6459(5) 0.4143(2) 0.49132(19) 0.0329(11) Uani 0.887(3) 1 d DG . P A 4
H2D H 0.6278 0.3728 0.5057 0.049 Uiso 0.887(3) 1 d DG U P A 4
O3D O 0.6389(3) 0.51111(18) 0.55674(9) 0.0338(8) Uani 0.887(3) 1 d DG . P A 4
H3D H 0.6155 0.4757 0.5737 0.051 Uiso 0.887(3) 1 d DG U P A 4
P1X P 0.5720(8) 0.4924(5) 0.4793(3) 0.025(3) Uiso 0.113(3) 1 d D . P A 2
O1X O 0.644(3) 0.5702(14) 0.4753(9) 0.021(12) Uiso 0.113(3) 1 d D . P A 2
O2X O 0.655(3) 0.4208(12) 0.5022(9) 0.013(9) Uiso 0.113(3) 1 d DG . P A 2
H2X H 0.6278 0.3728 0.5057 0.019 Uiso 0.113(3) 1 d G U P A 2
O3X O 0.5043(18) 0.4656(11) 0.4333(4) 0.033(6) Uiso 0.113(3) 1 d D . P A 2
H3X H 0.4280 0.4790 0.4303 0.050 Uiso 0.113(3) 1 calc R U P A 2
N1A N 1.1489(2) 0.28788(17) 0.68914(9) 0.0216(6) Uani 1 1 d . . . . .
C1A C 1.1986(3) 0.2270(2) 0.65852(10) 0.0220(8) Uani 1 1 d . . . . .
H1A1 H 1.2544 0.2582 0.6420 0.026 Uiso 1 1 calc R U . . .
H1A2 H 1.2507 0.1844 0.6762 0.026 Uiso 1 1 calc R U . . .
C2A C 1.0998(3) 0.1819(2) 0.62632(11) 0.0255(8) Uani 1 1 d . . . . .
H2A1 H 1.0473 0.2234 0.6079 0.031 Uiso 1 1 calc R U . . .
H2A2 H 1.0443 0.1489 0.6422 0.031 Uiso 1 1 calc R U . . .
C3A C 1.1639(3) 0.1238(2) 0.59773(11) 0.0291(9) Uani 1 1 d . . . . .
H3A1 H 1.2143 0.1577 0.5804 0.035 Uiso 1 1 calc R U . . .
H3A2 H 1.2218 0.0857 0.6164 0.035 Uiso 1 1 calc R U . . .
C4A C 1.0679(4) 0.0722(3) 0.56726(13) 0.0405(10) Uani 1 1 d . . . . .
H4A1 H 1.0122 0.1099 0.5480 0.061 Uiso 1 1 calc R U . . .
H4A2 H 1.0179 0.0386 0.5844 0.061 Uiso 1 1 calc R U . . .
H4A3 H 1.1118 0.0351 0.5498 0.061 Uiso 1 1 calc R U . . .
C5A C 1.2634(3) 0.3315(2) 0.71463(11) 0.0262(8) Uani 1 1 d . . . . .
H5A1 H 1.3074 0.3616 0.6938 0.031 Uiso 1 1 calc R U . . .
H5A2 H 1.3216 0.2882 0.7291 0.031 Uiso 1 1 calc R U . . .
C6A C 1.2363(3) 0.3938(2) 0.74912(11) 0.0280(8) Uani 1 1 d . . . . .
H6A1 H 1.1896 0.4425 0.7349 0.034 Uiso 1 1 calc R U . . .
H6A2 H 1.1835 0.3667 0.7683 0.034 Uiso 1 1 calc R U . . .
C7A C 1.3590(3) 0.4228(2) 0.77590(12) 0.0322(9) Uani 1 1 d . . . . .
H7A1 H 1.4092 0.4526 0.7568 0.039 Uiso 1 1 calc R U . . .
H7A2 H 1.4078 0.3735 0.7883 0.039 Uiso 1 1 calc R U . . .
C8A C 1.3367(4) 0.4809(2) 0.81273(13) 0.0377(10) Uani 1 1 d . . . . .
H8A1 H 1.2869 0.5293 0.8006 0.056 Uiso 1 1 calc R U . . .
H8A2 H 1.4178 0.5002 0.8287 0.056 Uiso 1 1 calc R U . . .
H8A3 H 1.2912 0.4506 0.8326 0.056 Uiso 1 1 calc R U . . .
C9A C 1.0606(3) 0.3514(2) 0.66344(11) 0.0253(8) Uani 1 1 d . . . . .
H9A1 H 0.9848 0.3214 0.6489 0.030 Uiso 1 1 calc R U . . .
H9A2 H 1.0332 0.3915 0.6842 0.030 Uiso 1 1 calc R U . . .
C10A C 1.1145(3) 0.4009(2) 0.62931(11) 0.0300(9) Uani 1 1 d . . . . .
H10A H 1.1441 0.3618 0.6085 0.036 Uiso 1 1 calc R U . . .
H10B H 1.1876 0.4341 0.6435 0.036 Uiso 1 1 calc R U . . .
C11A C 1.0157(4) 0.4592(3) 0.60497(14) 0.0526(13) Uani 1 1 d . . . . .
H11A H 0.9823 0.4955 0.6261 0.063 Uiso 1 1 calc R U . . .
H11B H 0.9450 0.4254 0.5896 0.063 Uiso 1 1 calc R U . . .
C12A C 1.0683(5) 0.5146(3) 0.57183(15) 0.0663(16) Uani 1 1 d . . . . .
H12A H 1.1099 0.4793 0.5528 0.099 Uiso 1 1 calc R U . . .
H12B H 1.1292 0.5543 0.5873 0.099 Uiso 1 1 calc R U . . .
H12C H 0.9992 0.5455 0.5543 0.099 Uiso 1 1 calc R U . . .
C13A C 1.0739(3) 0.2436(2) 0.71939(10) 0.0222(8) Uani 1 1 d . . . . .
H13A H 1.0092 0.2083 0.7017 0.027 Uiso 1 1 calc R U . . .
H13B H 1.0294 0.2863 0.7341 0.027 Uiso 1 1 calc R U . . .
C14A C 1.1510(3) 0.1884(2) 0.75408(11) 0.0250(8) Uani 1 1 d . . . . .
H14A H 1.2044 0.1499 0.7402 0.030 Uiso 1 1 calc R U . . .
H14B H 1.2069 0.2240 0.7750 0.030 Uiso 1 1 calc R U . . .
C15A C 1.0652(3) 0.1377(2) 0.77823(12) 0.0312(9) Uani 1 1 d . . . . .
H15A H 1.0126 0.1001 0.7574 0.037 Uiso 1 1 calc R U . . .
H15B H 1.0083 0.1763 0.7905 0.037 Uiso 1 1 calc R U . . .
C16A C 1.1379(4) 0.0854(2) 0.81482(12) 0.0365(10) Uani 1 1 d . . . . .
H16A H 1.1945 0.0471 0.8029 0.055 Uiso 1 1 calc R U . . .
H16B H 1.0787 0.0530 0.8289 0.055 Uiso 1 1 calc R U . . .
H16C H 1.1872 0.1225 0.8362 0.055 Uiso 1 1 calc R U . . .
N1B N 0.2547(3) 0.21805(18) 0.42454(9) 0.0245(7) Uani 1 1 d . . . . .
C1B C 0.3930(3) 0.2404(2) 0.42861(11) 0.0265(8) Uani 1 1 d . . . . .
H1B1 H 0.3999 0.3020 0.4266 0.032 Uiso 1 1 calc R U . . .
H1B2 H 0.4355 0.2238 0.4580 0.032 Uiso 1 1 calc R U . . .
C2B C 0.4645(3) 0.2018(2) 0.39576(12) 0.0330(9) Uani 1 1 d . . . . .
H2B1 H 0.4218 0.2151 0.3659 0.040 Uiso 1 1 calc R U . . .
H2B2 H 0.4670 0.1401 0.3992 0.040 Uiso 1 1 calc R U . . .
C3B C 0.5984(4) 0.2369(2) 0.40301(13) 0.0355(9) Uani 1 1 d . . . . .
H3B1 H 0.5952 0.2975 0.3963 0.043 Uiso 1 1 calc R U . . .
H3B2 H 0.6362 0.2301 0.4340 0.043 Uiso 1 1 calc R U . . .
C4B C 0.6812(4) 0.1933(3) 0.37487(15) 0.0498(12) Uani 1 1 d . . . . .
H4B1 H 0.6890 0.1339 0.3827 0.075 Uiso 1 1 calc R U . . .
H4B2 H 0.7647 0.2193 0.3796 0.075 Uiso 1 1 calc R U . . .
H4B3 H 0.6432 0.1987 0.3442 0.075 Uiso 1 1 calc R U . . .
C5B C 0.2092(3) 0.2620(2) 0.46216(11) 0.0251(8) Uani 1 1 d . . . . .
H5B1 H 0.2603 0.2420 0.4896 0.030 Uiso 1 1 calc R U . . .
H5B2 H 0.2254 0.3228 0.4599 0.030 Uiso 1 1 calc R U . . .
C6B C 0.0715(3) 0.2501(2) 0.46527(12) 0.0294(9) Uani 1 1 d . . . . .
H6B1 H 0.0525 0.1896 0.4666 0.035 Uiso 1 1 calc R U . . .
H6B2 H 0.0185 0.2737 0.4391 0.035 Uiso 1 1 calc R U . . .
C7B C 0.0410(3) 0.2936(2) 0.50569(12) 0.0331(9) Uani 1 1 d . . . . .
H7B1 H 0.0655 0.3533 0.5051 0.040 Uiso 1 1 calc R U . . .
H7B2 H 0.0909 0.2676 0.5318 0.040 Uiso 1 1 calc R U . . .
C8B C -0.0983(4) 0.2876(3) 0.50863(15) 0.0512(12) Uani 1 1 d . . . . .
H8B1 H -0.1474 0.3183 0.4844 0.077 Uiso 1 1 calc R U . . .
H8B2 H -0.1130 0.3120 0.5362 0.077 Uiso 1 1 calc R U . . .
H8B3 H -0.1242 0.2287 0.5073 0.077 Uiso 1 1 calc R U . . .
C9B C 0.1807(3) 0.2467(2) 0.38130(11) 0.0280(8) Uani 1 1 d . . . . .
H9B1 H 0.2164 0.2190 0.3577 0.034 Uiso 1 1 calc R U . . .
H9B2 H 0.0929 0.2270 0.3793 0.034 Uiso 1 1 calc R U . . .
C10B C 0.1785(4) 0.3396(2) 0.37331(12) 0.0351(9) Uani 1 1 d . . . . .
H10C H 0.2658 0.3611 0.3775 0.042 Uiso 1 1 calc R U . . .
H10D H 0.1340 0.3677 0.3946 0.042 Uiso 1 1 calc R U . . .
C11B C 0.1133(4) 0.3601(2) 0.32763(12) 0.0363(10) Uani 1 1 d . . . . .
H11C H 0.1173 0.4214 0.3233 0.044 Uiso 1 1 calc R U . . .
H11D H 0.1603 0.3331 0.3067 0.044 Uiso 1 1 calc R U . . .
C12B C -0.0224(4) 0.3330(3) 0.31721(15) 0.0574(14) Uani 1 1 d . . . . .
H12D H -0.0269 0.2717 0.3175 0.086 Uiso 1 1 calc R U . . .
H12E H -0.0595 0.3538 0.2884 0.086 Uiso 1 1 calc R U . . .
H12F H -0.0688 0.3559 0.3390 0.086 Uiso 1 1 calc R U . . .
C13B C 0.2379(3) 0.1239(2) 0.42704(11) 0.0273(8) Uani 1 1 d . . . . .
H13C H 0.1466 0.1115 0.4224 0.033 Uiso 1 1 calc R U . . .
H13D H 0.2727 0.0978 0.4028 0.033 Uiso 1 1 calc R U . . .
C14B C 0.2984(4) 0.0825(2) 0.46905(12) 0.0404(10) Uani 1 1 d . . . . .
H14C H 0.3910 0.0871 0.4718 0.048 Uiso 1 1 calc R U . . .
H14D H 0.2726 0.1128 0.4938 0.048 Uiso 1 1 calc R U . . .
C15B C 0.2639(4) -0.0062(2) 0.47128(13) 0.0452(11) Uani 1 1 d . . . . .
H15C H 0.2887 -0.0356 0.4461 0.054 Uiso 1 1 calc R U . . .
H15D H 0.1712 -0.0100 0.4683 0.054 Uiso 1 1 calc R U . . .
C16B C 0.3209(4) -0.0519(2) 0.51194(13) 0.0422(10) Uani 1 1 d . . . . .
H16D H 0.4104 -0.0619 0.5115 0.063 Uiso 1 1 calc R U . . .
H16E H 0.2778 -0.1056 0.5134 0.063 Uiso 1 1 calc R U . . .
H16F H 0.3117 -0.0180 0.5374 0.063 Uiso 1 1 calc R U . . .

loop_
_atom_site_aniso_label
_atom_site_aniso_U_11
_atom_site_aniso_U_22
_atom_site_aniso_U_33
_atom_site_aniso_U_23
_atom_site_aniso_U_13
_atom_site_aniso_U_12
P1A 0.0195(5) 0.0168(4) 0.0199(5) 0.0014(4) 0.0009(3) 0.0014(4)
P2A 0.0181(5) 0.0163(4) 0.0187(5) 0.0008(3) 0.0013(3) -0.0006(4)
O1A 0.0308(14) 0.0217(13) 0.0190(12) 0.0018(10) 0.0033(10) 0.0017(11)
O2A 0.0250(13) 0.0147(12) 0.0374(15) 0.0020(11) -0.0011(11) -0.0012(11)
O3A 0.0171(12) 0.0257(13) 0.0193(12) 0.0034(10) 0.0008(10) 0.0052(10)
O4A 0.0162(12) 0.0210(12) 0.0223(13) 0.0032(10) 0.0002(9) -0.0004(10)
O5A 0.0193(13) 0.0277(13) 0.0183(13) 0.0026(10) 0.0009(9) -0.0020(11)
O6A 0.0225(13) 0.0164(12) 0.0228(13) 0.0028(10) -0.0005(10) -0.0021(10)
P1B 0.0194(5) 0.0182(5) 0.0230(5) 0.0033(4) -0.0027(4) -0.0029(4)
P2B 0.0176(5) 0.0164(4) 0.0224(5) 0.0021(4) -0.0007(3) -0.0009(4)
O1B 0.0362(15) 0.0208(13) 0.0228(13) 0.0031(10) -0.0034(11) -0.0055(11)
O2B 0.0265(13) 0.0205(13) 0.0210(13) 0.0064(11) -0.0041(10) -0.0069(11)
O3B 0.0203(13) 0.0212(13) 0.0338(14) 0.0039(11) 0.0031(11) 0.0007(11)
O4B 0.0218(13) 0.0201(13) 0.0276(13) 0.0097(10) 0.0006(10) -0.0033(10)
O5B 0.0228(13) 0.0161(12) 0.0219(12) -0.0008(9) -0.0004(10) -0.0008(10)
O6B 0.0229(13) 0.0185(13) 0.0313(14) 0.0029(11) 0.0056(10) 0.0034(11)
P1C 0.0263(5) 0.0198(5) 0.0184(5) 0.0011(4) 0.0014(4) 0.0002(4)
P2C 0.0191(5) 0.0204(5) 0.0167(4) 0.0021(4) -0.0007(3) -0.0001(4)
O1C 0.0359(14) 0.0221(13) 0.0169(12) 0.0037(10) 0.0019(10) 0.0021(11)
O2C 0.0233(13) 0.0314(14) 0.0230(13) 0.0073(11) 0.0058(11) 0.0064(11)
O3C 0.0391(15) 0.0203(13) 0.0190(13) 0.0011(10) -0.0016(11) -0.0035(11)
O4C 0.0254(13) 0.0211(12) 0.0184(12) 0.0039(10) 0.0040(10) 0.0012(10)
O5C 0.0292(13) 0.0189(12) 0.0189(12) 0.0019(10) 0.0005(10) -0.0042(10)
O6C 0.0191(12) 0.0335(15) 0.0201(13) 0.0089(11) 0.0003(10) 0.0049(11)
P1D 0.0195(6) 0.0214(6) 0.0246(7) 0.0055(4) -0.0013(4) -0.0013(4)
O1D 0.021(2) 0.025(2) 0.025(2) 0.0097(14) -0.0022(16) -0.0051(12)
O2D 0.039(2) 0.023(2) 0.040(3) 0.0063(17) 0.015(2) 0.0096(16)
O3D 0.0356(18) 0.0375(18) 0.0234(16) 0.0123(13) -0.0091(13) -0.0169(14)
N1A 0.0181(15) 0.0207(15) 0.0270(16) 0.0015(12) 0.0065(12) 0.0020(12)
C1A 0.0220(18) 0.0222(18) 0.0228(18) -0.0035(15) 0.0068(14) 0.0042(15)
C2A 0.0214(19) 0.0259(19) 0.029(2) 0.0012(16) 0.0034(15) 0.0019(16)
C3A 0.029(2) 0.032(2) 0.026(2) -0.0016(16) 0.0044(16) 0.0033(17)
C4A 0.043(2) 0.041(2) 0.035(2) -0.0081(19) -0.0001(19) -0.001(2)
C5A 0.0190(18) 0.027(2) 0.032(2) 0.0002(16) 0.0029(15) -0.0026(15)
C6A 0.027(2) 0.026(2) 0.033(2) -0.0013(16) 0.0074(16) -0.0003(16)
C7A 0.028(2) 0.030(2) 0.038(2) -0.0073(17) 0.0045(17) 0.0011(17)
C8A 0.041(2) 0.028(2) 0.044(2) -0.0117(18) 0.0092(19) -0.0047(19)
C9A 0.0235(19) 0.0225(19) 0.030(2) 0.0009(15) 0.0057(15) 0.0091(15)
C10A 0.037(2) 0.027(2) 0.028(2) 0.0040(16) 0.0104(17) 0.0058(17)
C11A 0.066(3) 0.043(3) 0.054(3) 0.017(2) 0.025(2) 0.027(2)
C12A 0.109(4) 0.051(3) 0.048(3) 0.021(2) 0.039(3) 0.031(3)
C13A 0.0188(18) 0.0257(19) 0.0223(18) 0.0023(15) 0.0040(14) -0.0018(15)
C14A 0.0194(18) 0.0257(19) 0.029(2) -0.0018(16) 0.0022(15) -0.0026(15)
C15A 0.025(2) 0.032(2) 0.036(2) 0.0079(17) 0.0038(16) 0.0009(17)
C16A 0.032(2) 0.036(2) 0.040(2) 0.0107(19) 0.0031(18) 0.0037(19)
N1B 0.0237(16) 0.0267(17) 0.0226(16) -0.0056(12) 0.0024(12) -0.0035(13)
C1B 0.0206(19) 0.029(2) 0.029(2) -0.0073(16) 0.0044(15) -0.0034(16)
C2B 0.031(2) 0.035(2) 0.035(2) -0.0035(18) 0.0103(17) 0.0001(18)
C3B 0.034(2) 0.035(2) 0.040(2) -0.0003(18) 0.0158(18) -0.0045(19)
C4B 0.042(3) 0.051(3) 0.063(3) -0.004(2) 0.029(2) -0.001(2)
C5B 0.028(2) 0.028(2) 0.0193(18) -0.0059(15) 0.0045(15) 0.0003(16)
C6B 0.025(2) 0.032(2) 0.031(2) -0.0020(17) 0.0045(16) -0.0012(17)
C7B 0.033(2) 0.039(2) 0.029(2) 0.0052(18) 0.0118(17) 0.0088(19)
C8B 0.037(3) 0.065(3) 0.057(3) 0.015(2) 0.025(2) 0.018(2)
C9B 0.030(2) 0.029(2) 0.0226(19) -0.0027(16) -0.0015(15) -0.0021(17)
C10B 0.039(2) 0.031(2) 0.034(2) -0.0006(17) 0.0027(18) -0.0032(18)
C11B 0.047(3) 0.032(2) 0.031(2) 0.0022(17) 0.0095(18) 0.0003(19)
C12B 0.045(3) 0.050(3) 0.067(3) 0.006(2) -0.022(2) -0.001(2)
C13B 0.029(2) 0.024(2) 0.029(2) -0.0075(16) 0.0041(16) -0.0013(16)
C14B 0.042(2) 0.035(2) 0.039(2) -0.0028(19) -0.0093(19) -0.002(2)
C15B 0.063(3) 0.027(2) 0.043(3) -0.0036(19) 0.000(2) -0.008(2)
C16B 0.047(3) 0.033(2) 0.048(3) 0.002(2) 0.009(2) 0.005(2)

loop_
_atom_type_symbol
_atom_type_description
_atom_type_scat_dispersion_real
_atom_type_scat_dispersion_imag
_atom_type_scat_source
C C 0.0033 0.0016 'International Tables Vol C Tables 4.2.6.8 and 6.1.1.4'
H H 0.0000 0.0000 'International Tables Vol C Tables 4.2.6.8 and 6.1.1.4'
N N 0.0061 0.0033 'International Tables Vol C Tables 4.2.6.8 and 6.1.1.4'
O O 0.0106 0.0060 'International Tables Vol C Tables 4.2.6.8 and 6.1.1.4'
P P 0.1023 0.0942 'International Tables Vol C Tables 4.2.6.8 and 6.1.1.4'

loop_
_geom_angle_atom_site_label_1
_geom_angle_atom_site_label_2
_geom_angle_atom_site_label_3
_geom_angle
_geom_angle_site_symmetry_3
_geom_angle_publ_flag
O1A P1A O2A 111.90(14) . yes
O1A P1A O3A 110.96(13) . yes
O2A P1A O3A 110.67(13) . yes
O1A P1A P2A 108.13(10) . yes
O2A P1A P2A 105.46(10) . yes
O3A P1A P2A 109.52(10) . yes
O4A P2A O5A 111.56(13) . yes
O4A P2A O6A 115.60(13) . yes
O5A P2A O6A 107.51(13) . yes
O4A P2A P1A 107.58(10) . yes
O5A P2A P1A 109.29(10) . yes
O6A P2A P1A 104.98(10) . yes
P1A O2A H2A 121.0 . ?
P1A O3A H3A 126.0 . ?
P2A O5A H5A 119.8 . ?
P2A O6A H6A 115.6 . ?
O1B P1B O2B 111.36(13) . yes
O1B P1B O3B 113.95(13) . yes
O2B P1B O3B 105.95(14) . yes
O1B P1B P2B 109.60(11) . yes
O2B P1B P2B 109.62(10) . yes
O3B P1B P2B 106.15(10) . yes
O4B P2B O5B 113.08(13) . yes
O4B P2B O6B 109.57(13) . yes
O5B P2B O6B 111.83(13) . yes
O4B P2B P1B 109.32(10) . yes
O5B P2B P1B 106.98(10) . yes
O6B P2B P1B 105.74(10) . yes
P1B O2B H2B 112.8 . ?
P1B O3B H3B 115.3 . ?
P2B O6B H6B 119.2 . ?
O1C P1C O2C 112.44(14) . yes
O1C P1C O3C 109.49(13) . yes
O2C P1C O3C 111.85(14) . yes
O1C P1C P2C 108.72(10) . yes
O2C P1C P2C 108.18(10) . yes
O3C P1C P2C 105.90(11) . yes
O4C P2C O5C 114.40(13) . yes
O4C P2C O6C 108.31(13) . yes
O5C P2C O6C 111.64(13) . yes
O4C P2C P1C 109.00(10) . yes
O5C P2C P1C 107.42(10) . yes
O6C P2C P1C 105.68(10) . yes
P1C O2C H2C 117.5 . ?
P1C O3C H3C 107.7 . ?
P2C O6C H6C 114.3 . ?
O1D P1D O2D 112.7(2) . yes
O1D P1D O3D 108.8(3) . yes
O2D P1D O3D 111.5(2) . yes
O1D P1D P1D 111.5(2) 3_666 yes
O2D P1D P1D 106.6(2) 3_666 yes
O3D P1D P1D 105.60(14) 3_666 yes
P1D O2D H2D 115.1 . ?
P1D O3D H3D 120.4 . ?
O1X P1X O2X 112.7(4) . ?
O1X P1X O3X 108.8(4) . ?
O2X P1X O3X 111.6(4) . ?
O1X P1X P1X 113.0(16) 3_666 ?
O2X P1X P1X 103.0(15) 3_666 ?
O3X P1X P1X 107.7(10) 3_666 ?
P1X O2X H2X 122.8 . ?
P1X O3X H3X 109.5 . ?
C13A N1A C5A 111.0(3) . ?
C13A N1A C1A 111.9(3) . ?
C5A N1A C1A 106.3(2) . ?
C13A N1A C9A 106.7(2) . ?
C5A N1A C9A 110.6(3) . ?
C1A N1A C9A 110.4(2) . ?
C2A C1A N1A 115.9(3) . ?
C2A C1A H1A1 108.3 . ?
N1A C1A H1A1 108.3 . ?
C2A C1A H1A2 108.3 . ?
N1A C1A H1A2 108.3 . ?
H1A1 C1A H1A2 107.4 . ?
C1A C2A C3A 109.7(3) . ?
C1A C2A H2A1 109.7 . ?
C3A C2A H2A1 109.7 . ?
C1A C2A H2A2 109.7 . ?
C3A C2A H2A2 109.7 . ?
H2A1 C2A H2A2 108.2 . ?
C4A C3A C2A 111.4(3) . ?
C4A C3A H3A1 109.3 . ?
C2A C3A H3A1 109.3 . ?
C4A C3A H3A2 109.3 . ?
C2A C3A H3A2 109.3 . ?
H3A1 C3A H3A2 108.0 . ?
C3A C4A H4A1 109.5 . ?
C3A C4A H4A2 109.5 . ?
H4A1 C4A H4A2 109.5 . ?
C3A C4A H4A3 109.5 . ?
H4A1 C4A H4A3 109.5 . ?
H4A2 C4A H4A3 109.5 . ?
N1A C5A C6A 115.6(3) . ?
N1A C5A H5A1 108.4 . ?
C6A C5A H5A1 108.4 . ?
N1A C5A H5A2 108.4 . ?
C6A C5A H5A2 108.4 . ?
H5A1 C5A H5A2 107.4 . ?
C7A C6A C5A 109.6(3) . ?
C7A C6A H6A1 109.7 . ?
C5A C6A H6A1 109.7 . ?
C7A C6A H6A2 109.7 . ?
C5A C6A H6A2 109.7 . ?
H6A1 C6A H6A2 108.2 . ?
C6A C7A C8A 111.7(3) . ?
C6A C7A H7A1 109.3 . ?
C8A C7A H7A1 109.3 . ?
C6A C7A H7A2 109.3 . ?
C8A C7A H7A2 109.3 . ?
H7A1 C7A H7A2 108.0 . ?
C7A C8A H8A1 109.5 . ?
C7A C8A H8A2 109.5 . ?
H8A1 C8A H8A2 109.5 . ?
C7A C8A H8A3 109.5 . ?
H8A1 C8A H8A3 109.5 . ?
H8A2 C8A H8A3 109.5 . ?
C10A C9A N1A 115.9(3) . ?
C10A C9A H9A1 108.3 . ?
N1A C9A H9A1 108.3 . ?
C10A C9A H9A2 108.3 . ?
N1A C9A H9A2 108.3 . ?
H9A1 C9A H9A2 107.4 . ?
C9A C10A C11A 110.5(3) . ?
C9A C10A H10A 109.5 . ?
C11A C10A H10A 109.5 . ?
C9A C10A H10B 109.5 . ?
C11A C10A H10B 109.5 . ?
H10A C10A H10B 108.1 . ?
C10A C11A C12A 112.4(4) . ?
C10A C11A H11A 109.1 . ?
C12A C11A H11A 109.1 . ?
C10A C11A H11B 109.1 . ?
C12A C11A H11B 109.1 . ?
H11A C11A H11B 107.9 . ?
C11A C12A H12A 109.5 . ?
C11A C12A H12B 109.5 . ?
H12A C12A H12B 109.5 . ?
C11A C12A H12C 109.5 . ?
H12A C12A H12C 109.5 . ?
H12B C12A H12C 109.5 . ?
N1A C13A C14A 115.2(3) . ?
N1A C13A H13A 108.5 . ?
C14A C13A H13A 108.5 . ?
N1A C13A H13B 108.5 . ?
C14A C13A H13B 108.5 . ?
H13A C13A H13B 107.5 . ?
C15A C14A C13A 110.7(3) . ?
C15A C14A H14A 109.5 . ?
C13A C14A H14A 109.5 . ?
C15A C14A H14B 109.5 . ?
C13A C14A H14B 109.5 . ?
H14A C14A H14B 108.1 . ?
C14A C15A C16A 112.6(3) . ?
C14A C15A H15A 109.1 . ?
C16A C15A H15A 109.1 . ?
C14A C15A H15B 109.1 . ?
C16A C15A H15B 109.1 . ?
H15A C15A H15B 107.8 . ?
C15A C16A H16A 109.5 . ?
C15A C16A H16B 109.5 . ?
H16A C16A H16B 109.5 . ?
C15A C16A H16C 109.5 . ?
H16A C16A H16C 109.5 . ?
H16B C16A H16C 109.5 . ?
C5B N1B C13B 111.2(3) . ?
C5B N1B C1B 105.4(2) . ?
C13B N1B C1B 110.6(3) . ?
C5B N1B C9B 111.0(3) . ?
C13B N1B C9B 107.1(2) . ?
C1B N1B C9B 111.5(3) . ?
C2B C1B N1B 116.9(3) . ?
C2B C1B H1B1 108.1 . ?
N1B C1B H1B1 108.1 . ?
C2B C1B H1B2 108.1 . ?
N1B C1B H1B2 108.1 . ?
H1B1 C1B H1B2 107.3 . ?
C1B C2B C3B 109.0(3) . ?
C1B C2B H2B1 109.9 . ?
C3B C2B H2B1 109.9 . ?
C1B C2B H2B2 109.9 . ?
C3B C2B H2B2 109.9 . ?
H2B1 C2B H2B2 108.3 . ?
C4B C3B C2B 112.2(3) . ?
C4B C3B H3B1 109.2 . ?
C2B C3B H3B1 109.2 . ?
C4B C3B H3B2 109.2 . ?
C2B C3B H3B2 109.2 . ?
H3B1 C3B H3B2 107.9 . ?
C3B C4B H4B1 109.5 . ?
C3B C4B H4B2 109.5 . ?
H4B1 C4B H4B2 109.5 . ?
C3B C4B H4B3 109.5 . ?
H4B1 C4B H4B3 109.5 . ?
H4B2 C4B H4B3 109.5 . ?
C6B C5B N1B 115.9(3) . ?
C6B C5B H5B1 108.3 . ?
N1B C5B H5B1 108.3 . ?
C6B C5B H5B2 108.3 . ?
N1B C5B H5B2 108.3 . ?
H5B1 C5B H5B2 107.4 . ?
C5B C6B C7B 110.2(3) . ?
C5B C6B H6B1 109.6 . ?
C7B C6B H6B1 109.6 . ?
C5B C6B H6B2 109.6 . ?
C7B C6B H6B2 109.6 . ?
H6B1 C6B H6B2 108.1 . ?
C6B C7B C8B 111.9(3) . ?
C6B C7B H7B1 109.2 . ?
C8B C7B H7B1 109.2 . ?
C6B C7B H7B2 109.2 . ?
C8B C7B H7B2 109.2 . ?
H7B1 C7B H7B2 107.9 . ?
C7B C8B H8B1 109.5 . ?
C7B C8B H8B2 109.5 . ?
H8B1 C8B H8B2 109.5 . ?
C7B C8B H8B3 109.5 . ?
H8B1 C8B H8B3 109.5 . ?
H8B2 C8B H8B3 109.5 . ?
C10B C9B N1B 115.8(3) . ?
C10B C9B H9B1 108.3 . ?
N1B C9B H9B1 108.3 . ?
C10B C9B H9B2 108.3 . ?
N1B C9B H9B2 108.3 . ?
H9B1 C9B H9B2 107.4 . ?
C9B C10B C11B 111.2(3) . ?
C9B C10B H10C 109.4 . ?
C11B C10B H10C 109.4 . ?
C9B C10B H10D 109.4 . ?
C11B C10B H10D 109.4 . ?
H10C C10B H10D 108.0 . ?
C12B C11B C10B 114.9(3) . ?
C12B C11B H11C 108.5 . ?
C10B C11B H11C 108.5 . ?
C12B C11B H11D 108.5 . ?
C10B C11B H11D 108.5 . ?
H11C C11B H11D 107.5 . ?
C11B C12B H12D 109.5 . ?
C11B C12B H12E 109.5 . ?
H12D C12B H12E 109.5 . ?
C11B C12B H12F 109.5 . ?
H12D C12B H12F 109.5 . ?
H12E C12B H12F 109.5 . ?
C14B C13B N1B 116.0(3) . ?
C14B C13B H13C 108.3 . ?
N1B C13B H13C 108.3 . ?
C14B C13B H13D 108.3 . ?
N1B C13B H13D 108.3 . ?
H13C C13B H13D 107.4 . ?
C15B C14B C13B 112.7(3) . ?
C15B C14B H14C 109.1 . ?
C13B C14B H14C 109.1 . ?
C15B C14B H14D 109.1 . ?
C13B C14B H14D 109.1 . ?
H14C C14B H14D 107.8 . ?
C14B C15B C16B 115.9(3) . ?
C14B C15B H15C 108.3 . ?
C16B C15B H15C 108.3 . ?
C14B C15B H15D 108.3 . ?
C16B C15B H15D 108.3 . ?
H15C C15B H15D 107.4 . ?
C15B C16B H16D 109.5 . ?
C15B C16B H16E 109.5 . ?
H16D C16B H16E 109.5 . ?
C15B C16B H16F 109.5 . ?
H16D C16B H16F 109.5 . ?
H16E C16B H16F 109.5 . ?

loop_
_geom_bond_atom_site_label_1
_geom_bond_atom_site_label_2
_geom_bond_distance
_geom_bond_site_symmetry_2
_geom_bond_publ_flag
P1A O1A 1.478(2) . yes
P1A O2A 1.547(2) . yes
P1A O3A 1.548(2) . yes
P1A P2A 2.1722(13) . yes
P2A O4A 1.498(2) . yes
P2A O5A 1.533(2) . yes
P2A O6A 1.547(2) . yes
O2A H2A 0.8399 . ?
O3A H3A 0.8397 . ?
O5A H5A 0.8401 . ?
O6A H6A 0.8399 . ?
P1B O1B 1.484(2) . yes
P1B O2B 1.542(2) . yes
P1B O3B 1.560(2) . yes
P1B P2B 2.1885(13) . yes
P2B O4B 1.494(2) . yes
P2B O5B 1.519(2) . yes
P2B O6B 1.554(2) . yes
O2B H2B 0.8400 . ?
O3B H3B 0.8398 . ?
O6B H6B 0.8400 . ?
P1C O1C 1.488(2) . yes
P1C O2C 1.531(2) . yes
P1C O3C 1.548(2) . yes
P1C P2C 2.1764(13) . yes
P2C O4C 1.509(2) . yes
P2C O5C 1.517(2) . yes
P2C O6C 1.557(2) . yes
O2C H2C 0.8401 . ?
O3C H3C 0.8399 . ?
O6C H6C 0.8400 . ?
P1D O1D 1.480(3) . yes
P1D O2D 1.553(4) . yes
P1D O3D 1.557(3) . yes
P1D P1D 2.179(2) 3_666 yes
O2D H2D 0.8400 . ?
O3D H3D 0.8400 . ?
P1X O1X 1.480(3) . ?
P1X O2X 1.552(4) . ?
P1X O3X 1.558(3) . ?
P1X P1X 2.190(17) 3_666 ?
O2X H2X 0.8352 . ?
O3X H3X 0.8400 . ?
N1A C13A 1.516(4) . ?
N1A C5A 1.521(4) . ?
N1A C1A 1.522(4) . ?
N1A C9A 1.525(4) . ?
C1A C2A 1.519(4) . ?
C1A H1A1 0.9900 . ?
C1A H1A2 0.9900 . ?
C2A C3A 1.529(5) . ?
C2A H2A1 0.9900 . ?
C2A H2A2 0.9900 . ?
C3A C4A 1.525(5) . ?
C3A H3A1 0.9900 . ?
C3A H3A2 0.9900 . ?
C4A H4A1 0.9800 . ?
C4A H4A2 0.9800 . ?
C4A H4A3 0.9800 . ?
C5A C6A 1.528(5) . ?
C5A H5A1 0.9900 . ?
C5A H5A2 0.9900 . ?
C6A C7A 1.515(5) . ?
C6A H6A1 0.9900 . ?
C6A H6A2 0.9900 . ?
C7A C8A 1.527(5) . ?
C7A H7A1 0.9900 . ?
C7A H7A2 0.9900 . ?
C8A H8A1 0.9800 . ?
C8A H8A2 0.9800 . ?
C8A H8A3 0.9800 . ?
C9A C10A 1.517(5) . ?
C9A H9A1 0.9900 . ?
C9A H9A2 0.9900 . ?
C10A C11A 1.520(5) . ?
C10A H10A 0.9900 . ?
C10A H10B 0.9900 . ?
C11A C12A 1.539(6) . ?
C11A H11A 0.9900 . ?
C11A H11B 0.9900 . ?
C12A H12A 0.9800 . ?
C12A H12B 0.9800 . ?
C12A H12C 0.9800 . ?
C13A C14A 1.530(4) . ?
C13A H13A 0.9900 . ?
C13A H13B 0.9900 . ?
C14A C15A 1.520(5) . ?
C14A H14A 0.9900 . ?
C14A H14B 0.9900 . ?
C15A C16A 1.522(5) . ?
C15A H15A 0.9900 . ?
C15A H15B 0.9900 . ?
C16A H16A 0.9800 . ?
C16A H16B 0.9800 . ?
C16A H16C 0.9800 . ?
N1B C5B 1.517(4) . ?
N1B C13B 1.518(4) . ?
N1B C1B 1.518(4) . ?
N1B C9B 1.519(4) . ?
C1B C2B 1.512(5) . ?
C1B H1B1 0.9900 . ?
C1B H1B2 0.9900 . ?
C2B C3B 1.530(5) . ?
C2B H2B1 0.9900 . ?
C2B H2B2 0.9900 . ?
C3B C4B 1.521(5) . ?
C3B H3B1 0.9900 . ?
C3B H3B2 0.9900 . ?
C4B H4B1 0.9800 . ?
C4B H4B2 0.9800 . ?
C4B H4B3 0.9800 . ?
C5B C6B 1.517(5) . ?
C5B H5B1 0.9900 . ?
C5B H5B2 0.9900 . ?
C6B C7B 1.522(5) . ?
C6B H6B1 0.9900 . ?
C6B H6B2 0.9900 . ?
C7B C8B 1.523(5) . ?
C7B H7B1 0.9900 . ?
C7B H7B2 0.9900 . ?
C8B H8B1 0.9800 . ?
C8B H8B2 0.9800 . ?
C8B H8B3 0.9800 . ?
C9B C10B 1.504(5) . ?
C9B H9B1 0.9900 . ?
C9B H9B2 0.9900 . ?
C10B C11B 1.516(5) . ?
C10B H10C 0.9900 . ?
C10B H10D 0.9900 . ?
C11B C12B 1.507(6) . ?
C11B H11C 0.9900 . ?
C11B H11D 0.9900 . ?
C12B H12D 0.9800 . ?
C12B H12E 0.9800 . ?
C12B H12F 0.9800 . ?
C13B C14B 1.515(5) . ?
C13B H13C 0.9900 . ?
C13B H13D 0.9900 . ?
C14B C15B 1.470(5) . ?
C14B H14C 0.9900 . ?
C14B H14D 0.9900 . ?
C15B C16B 1.503(5) . ?
C15B H15C 0.9900 . ?
C15B H15D 0.9900 . ?
C16B H16D 0.9800 . ?
C16B H16E 0.9800 . ?
C16B H16F 0.9800 . ?

loop_
_geom_hbond_atom_site_label_D
_geom_hbond_atom_site_label_H
_geom_hbond_atom_site_label_A
_geom_hbond_distance_DH
_geom_hbond_distance_HA
_geom_hbond_distance_DA
_geom_hbond_angle_DHA
_geom_hbond_site_symmetry_A
O2A H2A O5B 0.84 1.74 2.570(3) 167.7 2_646
O3A H3A O4C 0.84 1.73 2.545(3) 164.4 2_646
O5A H5A O5C 0.84 1.67 2.511(3) 175.5 2_646
O6A H6A O5B 0.84 1.69 2.530(3) 174.4 .
O2B H2B O4A 0.84 1.72 2.541(3) 164.2 .
O3B H3B O4C 0.84 1.77 2.606(3) 176.5 .
O6B H6B O1A 0.84 1.71 2.548(3) 173.1 .
O2C H2C O4B 0.84 1.63 2.459(3) 169.2 .
O3C H3C O1B 0.84 1.73 2.540(3) 162.0 .
O6C H6C O1D 0.84 1.71 2.552(5) 175.2 3_666
O6C H6C O1X 0.84 1.50 2.33(2) 168.8 3_666
O2D H2D O1C 0.84 1.68 2.491(5) 160.5 .
O2X H2X O1C 0.84 1.68 2.52(3) 175.0 .
O3D H3D O5C 0.84 1.77 2.603(3) 171.4 .
C1A H1A2 O3B 0.99 2.60 3.363(4) 133.7 1_655
C9A H9A2 O4A 0.99 2.47 3.408(4) 157.7 2_656
C1B H1B2 O1C 0.99 2.34 3.161(4) 140.2 .
C5B H5B2 O1D 0.99 2.60 3.334(5) 131.5 3_666
C9B H9B1 O1A 0.99 2.38 3.271(4) 149.4 3_656

loop_
_geom_torsion_atom_site_label_1
_geom_torsion_atom_site_label_2
_geom_torsion_atom_site_label_3
_geom_torsion_atom_site_label_4
_geom_torsion
_geom_torsion_site_symmetry_3
_geom_torsion_site_symmetry_4
_geom_torsion_publ_flag
O1A P1A P2A O4A 64.05(14) . . yes
O2A P1A P2A O4A -55.81(14) . . yes
O3A P1A P2A O4A -174.93(13) . . yes
O1A P1A P2A O5A -174.66(13) . . yes
O2A P1A P2A O5A 65.48(14) . . yes
O3A P1A P2A O5A -53.64(14) . . yes
O1A P1A P2A O6A -59.60(14) . . yes
O2A P1A P2A O6A -179.45(13) . . yes
O3A P1A P2A O6A 61.43(13) . . yes
O1B P1B P2B O4B 51.66(15) . . yes
O2B P1B P2B O4B 174.16(14) . . yes
O3B P1B P2B O4B -71.82(15) . . yes
O1B P1B P2B O5B 174.44(13) . . yes
O2B P1B P2B O5B -63.06(14) . . yes
O3B P1B P2B O5B 50.95(14) . . yes
O1B P1B P2B O6B -66.22(14) . . yes
O2B P1B P2B O6B 56.28(15) . . yes
O3B P1B P2B O6B 170.30(13) . . yes
O1C P1C P2C O4C 174.18(14) . . yes
O2C P1C P2C O4C -63.45(14) . . yes
O3C P1C P2C O4C 56.61(14) . . yes
O1C P1C P2C O5C -61.36(14) . . yes
O2C P1C P2C O5C 61.02(14) . . yes
O3C P1C P2C O5C -178.92(13) . . yes
O1C P1C P2C O6C 57.95(15) . . yes
O2C P1C P2C O6C -179.67(13) . . yes
O3C P1C P2C O6C -59.61(14) . . yes
O1D P1D P1D O1D 180.000(1) 3_666 3_666 yes
O2D P1D P1D O1D 56.7(3) 3_666 3_666 yes
O3D P1D P1D O1D -62.0(3) 3_666 3_666 yes
O1D P1D P1D O2D -56.7(3) 3_666 3_666 yes
O2D P1D P1D O2D 180.000(1) 3_666 3_666 yes
O3D P1D P1D O2D 61.3(3) 3_666 3_666 yes
O1D P1D P1D O3D 62.0(3) 3_666 3_666 yes
O2D P1D P1D O3D -61.3(3) 3_666 3_666 yes
O3D P1D P1D O3D 180.000(1) 3_666 3_666 yes
C13A N1A C1A C2A 64.4(4) . . ?
C5A N1A C1A C2A -174.2(3) . . ?
C9A N1A C1A C2A -54.3(4) . . ?
N1A C1A C2A C3A 179.6(3) . . ?
C1A C2A C3A C4A 175.6(3) . . ?
C13A N1A C5A C6A -55.7(4) . . ?
C1A N1A C5A C6A -177.6(3) . . ?
C9A N1A C5A C6A 62.5(4) . . ?
N1A C5A C6A C7A 172.1(3) . . ?
C5A C6A C7A C8A -176.4(3) . . ?
C13A N1A C9A C10A -177.3(3) . . ?
C5A N1A C9A C10A 61.9(4) . . ?
C1A N1A C9A C10A -55.5(4) . . ?
N1A C9A C10A C11A 177.7(3) . . ?
C9A C10A C11A C12A 176.6(4) . . ?
C5A N1A C13A C14A -48.8(4) . . ?
C1A N1A C13A C14A 69.8(4) . . ?
C9A N1A C13A C14A -169.3(3) . . ?
N1A C13A C14A C15A -172.0(3) . . ?
C13A C14A C15A C16A -176.8(3) . . ?
C5B N1B C1B C2B 177.8(3) . . ?
C13B N1B C1B C2B 57.4(4) . . ?
C9B N1B C1B C2B -61.7(4) . . ?
N1B C1B C2B C3B 175.7(3) . . ?
C1B C2B C3B C4B 173.0(3) . . ?
C13B N1B C5B C6B -60.5(4) . . ?
C1B N1B C5B C6B 179.5(3) . . ?
C9B N1B C5B C6B 58.6(4) . . ?
N1B C5B C6B C7B 176.9(3) . . ?
C5B C6B C7B C8B 176.6(3) . . ?
C5B N1B C9B C10B 54.9(4) . . ?
C13B N1B C9B C10B 176.5(3) . . ?
C1B N1B C9B C10B -62.3(4) . . ?
N1B C9B C10B C11B 174.4(3) . . ?
C9B C10B C11B C12B 60.8(5) . . ?
C5B N1B C13B C14B -55.2(4) . . ?
C1B N1B C13B C14B 61.6(4) . . ?
C9B N1B C13B C14B -176.7(3) . . ?
N1B C13B C14B C15B 172.3(3) . . ?
C13B C14B C15B C16B 179.7(4) . . ?
